data_7154174
loop_
_publ_author_name
'Wang, Yong'
'Li, Ming'
'Wen, Lirong'
'Jing, Peng'
'Su, Xiang'
'Chen, Chao'

_publ_section_title
;
 Exploiting the narrow gap of rearrangement between the substituents in
 the vicinal disubstitution reactions of diaryliodonium salts with
 pyridine N-sulfonamidates.
;
_journal_issue 3
_journal_name_full 'Organic &amp; biomolecular chemistry'
_journal_page_first 751
_journal_page_last 763
_journal_paper_doi 10.1039/c4ob01744g
_journal_volume 13
_journal_year 2015
_chemical_formula_sum 'C5 H4.5 Cl0.25 F0.75 N0.5 O1.25 S0.5'
_chemical_formula_weight 130.73
_chemical_name_systematic
; 
 ? 
;
_space_group_IT_number 2
_symmetry_cell_setting triclinic
_symmetry_space_group_name_Hall '-P 1'
_symmetry_space_group_name_H-M 'P -1'
_atom_sites_solution_hydrogens geom
_atom_sites_solution_primary direct
_atom_sites_solution_secondary difmap
_audit_creation_method SHELXL-97
_cell_angle_alpha 98.35(3)
_cell_angle_beta 96.13(3)
_cell_angle_gamma 104.16(3)
_cell_formula_units_Z 2
_cell_length_a 8.6089(17)
_cell_length_b 8.8898(18)
_cell_length_c 15.632(3)
_cell_measurement_reflns_used 3730
_cell_measurement_temperature 173(2)
_cell_measurement_theta_max 27.46
_cell_measurement_theta_min 2.47
_cell_volume 1135.0(4)
_computing_cell_refinement 'Siemens SMART & SAINT'
_computing_data_collection 'Siemens SMART'
_computing_data_reduction 'Siemens XPREP'
_computing_molecular_graphics 'Bruker SHELXTL'
_computing_publication_material 'Bruker SHELXTL'
_computing_structure_refinement 'Siemens SHELXTL'
_computing_structure_solution 'Siemens SHELXTL'
_diffrn_ambient_temperature 173(2)
_diffrn_measured_fraction_theta_full 0.987
_diffrn_measured_fraction_theta_max 0.987
_diffrn_measurement_device_type 'Bruker APEX-II CCD'
_diffrn_measurement_method dtprofit.ref
_diffrn_radiation_monochromator graphite
_diffrn_radiation_source 'fine-focus sealed tube'
_diffrn_radiation_type MoK\a
_diffrn_radiation_wavelength 0.71073
_diffrn_reflns_av_R_equivalents 0.0409
_diffrn_reflns_av_sigmaI/netI 0.0539
_diffrn_reflns_limit_h_max 11
_diffrn_reflns_limit_h_min -8
_diffrn_reflns_limit_k_max 8
_diffrn_reflns_limit_k_min -11
_diffrn_reflns_limit_l_max 20
_diffrn_reflns_limit_l_min -20
_diffrn_reflns_number 9323
_diffrn_reflns_theta_full 27.46
_diffrn_reflns_theta_max 27.46
_diffrn_reflns_theta_min 2.47
_exptl_absorpt_coefficient_mu 0.412
_exptl_absorpt_correction_T_max .9484
_exptl_absorpt_correction_T_min .9221
_exptl_absorpt_correction_type multi-scan
_exptl_absorpt_process_details 'SADABS (Sheldrick, 1996)'
_exptl_crystal_colour colorless
_exptl_crystal_density_diffrn 1.530
_exptl_crystal_density_method 'not measured'
_exptl_crystal_description block
_exptl_crystal_F_000 536
_exptl_crystal_size_max .2
_exptl_crystal_size_mid .140
_exptl_crystal_size_min .13
_refine_diff_density_max 1.075
_refine_diff_density_min -0.511
_refine_diff_density_rms 0.095
_refine_ls_extinction_method none
_refine_ls_goodness_of_fit_ref 1.076
_refine_ls_hydrogen_treatment constr
_refine_ls_matrix_type full
_refine_ls_number_parameters 298
_refine_ls_number_reflns 5129
_refine_ls_number_restraints 12
_refine_ls_restrained_S_all 1.163
_refine_ls_R_factor_gt 0.0794
_refine_ls_shift/su_max 0.000
_refine_ls_shift/su_mean 0.000
_refine_ls_structure_factor_coef Fsqd
_refine_ls_weighting_details 'calc w=1/[\s^2^(Fo^2^)+(0.1052P)^2^+1.8334P] where P=(Fo^2^+2Fc^2^)/3'
_refine_ls_weighting_scheme calc
_refine_ls_wR_factor_gt 0.2084
_refine_ls_wR_factor_ref 0.2177
_reflns_number_gt 4475
_reflns_number_total 5129
_reflns_threshold_expression >2sigma(I)
_cod_data_source_file c4ob01744g2.cif
_cod_data_source_block try
_cod_depositor_comments 'Adding full bibliography for 7154174--7154176.cif.'
_cod_original_sg_symbol_H-M P-1
_cod_original_formula_sum 'C5 H4.50 Cl0.25 F0.75 N0.50 O1.25 S0.50'
_cod_database_code 7154174
_refine_ls_r_factor_ref 0.0884

loop_
_symmetry_equiv_pos_as_xyz
'x, y, z'
'-x, -y, -z'

loop_
_atom_site_label
_atom_site_type_symbol
_atom_site_fract_x
_atom_site_fract_y
_atom_site_fract_z
_atom_site_U_iso_or_equiv
_atom_site_adp_type
_atom_site_occupancy
_atom_site_symmetry_multiplicity
_atom_site_calc_flag
_atom_site_refinement_flags
S1 S 0.49457(10) 0.51261(10) 0.13348(6) 0.0261(2) Uani 1 1 d .
S2 S 0.07140(11) 0.91578(11) 0.25947(7) 0.0338(3) Uani 1 1 d .
O2 O 0.5989(3) 0.4473(3) 0.08250(17) 0.0323(6) Uani 1 1 d .
O1 O 0.5083(3) 0.6771(3) 0.15134(18) 0.0317(6) Uani 1 1 d .
O3 O 0.1144(4) 1.0636(4) 0.2297(2) 0.0461(8) Uani 1 1 d .
O4 O -0.0967(4) 0.8346(4) 0.2350(3) 0.0624(11) Uani 1 1 d .
O5 O 0.1789(4) 0.8180(4) 0.2469(3) 0.0598(10) Uani 1 1 d .
N1 N 0.5379(4) 0.4668(3) 0.23326(19) 0.0281(6) Uani 1 1 d .
N2 N 0.5832(3) 0.3251(3) 0.23204(19) 0.0267(6) Uani 1 1 d .
Cl1 Cl 0.3174(3) 0.7448(2) 0.55108(8) 0.0841(6) Uani 1 1 d .
C2 C 0.2582(4) 0.2778(4) 0.0294(2) 0.0290(7) Uani 1 1 d .
H2A H 0.3432 0.2375 0.0098 0.035 Uiso 1 1 calc R
C3 C 0.0978(5) 0.2023(4) -0.0048(2) 0.0318(8) Uani 1 1 d .
H3A H 0.0731 0.1098 -0.0482 0.038 Uiso 1 1 calc R
C1 C 0.2926(4) 0.4129(4) 0.0925(2) 0.0256(7) Uani 1 1 d .
C6 C 0.1699(4) 0.4752(4) 0.1215(2) 0.0301(7) Uani 1 1 d .
H6A H 0.1947 0.5682 0.1645 0.036 Uiso 1 1 calc R
C4 C -0.0276(4) 0.2611(4) 0.0240(2) 0.0312(8) Uani 1 1 d .
C5 C 0.0121(4) 0.3985(5) 0.0864(2) 0.0324(8) Uani 1 1 d .
H5A H -0.0724 0.4406 0.1052 0.039 Uiso 1 1 calc R
C7 C -0.2005(5) 0.1791(5) -0.0133(3) 0.0424(10) Uani 1 1 d .
H7A H -0.2718 0.2364 0.0138 0.064 Uiso 1 1 calc R
H7B H -0.2266 0.0712 -0.0014 0.064 Uiso 1 1 calc R
H7C H -0.2161 0.1762 -0.0766 0.064 Uiso 1 1 calc R
C12 C 0.4685(4) 0.1860(4) 0.2081(2) 0.0301(7) Uani 1 1 d .
H12A H 0.3577 0.1850 0.1964 0.036 Uiso 1 1 calc R
C8 C 0.7442(4) 0.3353(4) 0.2513(2) 0.0311(8) Uani 1 1 d .
C9 C 0.7888(5) 0.1957(5) 0.2414(3) 0.0349(8) Uani 1 1 d .
H9A H 0.9002 0.1980 0.2525 0.042 Uiso 1 1 calc R
C11 C 0.5116(5) 0.0468(4) 0.2006(3) 0.0339(8) Uani 1 1 d .
H11A H 0.4317 -0.0514 0.1855 0.041 Uiso 1 1 calc R
C10 C 0.6743(5) 0.0526(5) 0.2157(3) 0.0362(8) Uani 1 1 d .
H10A H 0.7074 -0.0423 0.2083 0.043 Uiso 1 1 calc R
C13 C 0.8601(5) 0.4931(5) 0.2848(3) 0.0423(10) Uani 1 1 d .
H13A H 0.8012 0.5746 0.2865 0.063 Uiso 1 1 calc R
H13B H 0.9422 0.5131 0.2460 0.063 Uiso 1 1 calc R
H13C H 0.9129 0.4950 0.3438 0.063 Uiso 1 1 calc R
C14 C 0.4799(5) 0.5304(5) 0.3105(2) 0.0319(8) Uani 1 1 d .
C17 C 0.3798(7) 0.6618(7) 0.4574(3) 0.0549(13) Uani 1 1 d .
C19 C 0.3600(5) 0.4381(5) 0.3473(3) 0.0424(9) Uani 1 1 d .
H19A H 0.3121 0.3306 0.3218 0.051 Uiso 1 1 calc R
C15 C 0.5517(6) 0.6878(5) 0.3469(3) 0.0457(10) Uani 1 1 d .
H15A H 0.6353 0.7490 0.3215 0.055 Uiso 1 1 calc R
C16 C 0.4994(7) 0.7542(6) 0.4209(3) 0.0575(13) Uani 1 1 d .
H16A H 0.5454 0.8620 0.4461 0.069 Uiso 1 1 calc R
C18 C 0.3110(7) 0.5055(7) 0.4223(3) 0.0558(12) Uani 1 1 d .
H18A H 0.2302 0.4437 0.4490 0.067 Uiso 1 1 calc R
C20 C 0.0900(9) 0.9692(8) 0.3750(4) 0.0755(18) Uani 1 1 d .
F1 F 0.2393(7) 1.0444(6) 0.4098(3) 0.132(2) Uani 1 1 d U
F3 F -0.0034(8) 1.0616(7) 0.3970(3) 0.1324(19) Uani 1 1 d U
F2 F 0.0497(7) 0.8415(6) 0.4129(3) 0.1056(15) Uani 1 1 d .

loop_
_atom_site_aniso_label
_atom_site_aniso_U_11
_atom_site_aniso_U_22
_atom_site_aniso_U_33
_atom_site_aniso_U_23
_atom_site_aniso_U_13
_atom_site_aniso_U_12
S1 0.0278(4) 0.0235(4) 0.0279(4) 0.0057(3) 0.0044(3) 0.0074(3)
S2 0.0303(5) 0.0311(5) 0.0404(5) 0.0044(4) 0.0071(4) 0.0095(4)
O2 0.0325(13) 0.0355(14) 0.0328(14) 0.0079(11) 0.0114(10) 0.0124(11)
O1 0.0345(13) 0.0212(12) 0.0388(15) 0.0068(10) 0.0018(11) 0.0070(10)
O3 0.0373(15) 0.0383(16) 0.066(2) 0.0182(15) 0.0156(14) 0.0075(12)
O4 0.0373(17) 0.049(2) 0.099(3) 0.032(2) -0.0033(17) 0.0041(14)
O5 0.055(2) 0.0458(19) 0.087(3) 0.0055(18) 0.0215(18) 0.0280(16)
N1 0.0369(15) 0.0226(14) 0.0262(15) 0.0021(11) 0.0044(12) 0.0117(12)
N2 0.0280(14) 0.0268(15) 0.0269(15) 0.0048(12) 0.0033(11) 0.0103(11)
Cl1 0.1469(16) 0.1017(12) 0.0322(6) 0.0075(7) 0.0220(8) 0.0851(12)
C2 0.0341(18) 0.0288(18) 0.0251(17) 0.0032(13) 0.0053(13) 0.0105(14)
C3 0.0387(19) 0.0285(18) 0.0265(17) 0.0024(14) 0.0012(14) 0.0084(14)
C1 0.0275(16) 0.0258(17) 0.0245(16) 0.0066(13) 0.0044(12) 0.0074(13)
C6 0.0367(18) 0.0272(18) 0.0266(17) 0.0011(14) 0.0034(14) 0.0114(14)
C4 0.0328(18) 0.0291(18) 0.0308(18) 0.0085(15) 0.0010(14) 0.0063(14)
C5 0.0325(18) 0.035(2) 0.0334(19) 0.0053(15) 0.0077(14) 0.0145(15)
C7 0.036(2) 0.042(2) 0.044(2) 0.0051(18) -0.0037(17) 0.0059(17)
C12 0.0287(16) 0.0273(18) 0.0329(19) 0.0063(14) 0.0018(13) 0.0052(13)
C8 0.0284(17) 0.0316(19) 0.0336(19) 0.0088(15) 0.0031(14) 0.0074(14)
C9 0.0328(18) 0.035(2) 0.040(2) 0.0084(16) 0.0058(15) 0.0146(15)
C11 0.041(2) 0.0246(18) 0.0323(19) 0.0024(14) 0.0014(15) 0.0052(15)
C10 0.045(2) 0.0299(19) 0.037(2) 0.0048(16) 0.0066(16) 0.0164(16)
C13 0.0308(19) 0.034(2) 0.058(3) 0.0090(19) -0.0020(17) 0.0039(15)
C14 0.0386(19) 0.035(2) 0.0243(17) 0.0013(14) 0.0010(14) 0.0168(15)
C17 0.086(4) 0.067(3) 0.026(2) 0.005(2) 0.007(2) 0.048(3)
C19 0.048(2) 0.045(2) 0.038(2) 0.0077(18) 0.0124(17) 0.0163(19)
C15 0.064(3) 0.035(2) 0.033(2) -0.0047(17) -0.0024(19) 0.0150(19)
C16 0.088(4) 0.045(3) 0.036(2) -0.012(2) -0.008(2) 0.030(3)
C18 0.072(3) 0.065(3) 0.043(3) 0.014(2) 0.023(2) 0.035(3)
C20 0.115(5) 0.070(4) 0.047(3) 0.002(3) -0.002(3) 0.046(4)
F1 0.159(4) 0.100(3) 0.096(3) -0.018(2) -0.070(3) 0.017(3)
F3 0.217(5) 0.143(4) 0.078(3) 0.008(3) 0.047(3) 0.121(4)
F2 0.171(5) 0.112(3) 0.053(2) 0.039(2) 0.021(2) 0.059(3)

loop_
_atom_type_symbol
_atom_type_description
_atom_type_scat_dispersion_real
_atom_type_scat_dispersion_imag
_atom_type_scat_source
C C 0.0033 0.0016 'International Tables Vol C Tables 4.2.6.8 and 6.1.1.4'
H H 0.0000 0.0000 'International Tables Vol C Tables 4.2.6.8 and 6.1.1.4'
N N 0.0061 0.0033 'International Tables Vol C Tables 4.2.6.8 and 6.1.1.4'
O O 0.0106 0.0060 'International Tables Vol C Tables 4.2.6.8 and 6.1.1.4'
F F 0.0171 0.0103 'International Tables Vol C Tables 4.2.6.8 and 6.1.1.4'
S S 0.1246 0.1234 'International Tables Vol C Tables 4.2.6.8 and 6.1.1.4'
Cl Cl 0.1484 0.1585 'International Tables Vol C Tables 4.2.6.8 and 6.1.1.4'

loop_
_geom_angle_atom_site_label_1
_geom_angle_atom_site_label_2
_geom_angle_atom_site_label_3
_geom_angle
O1 S1 O2 122.50(16)
O1 S1 N1 104.02(16)
O2 S1 N1 103.37(15)
O1 S1 C1 108.81(16)
O2 S1 C1 109.36(17)
N1 S1 C1 107.70(16)
O5 S2 O4 114.4(2)
O5 S2 O3 115.9(2)
O4 S2 O3 113.2(2)
O5 S2 C20 104.3(3)
O4 S2 C20 102.9(3)
O3 S2 C20 104.2(3)
N2 N1 C14 118.4(3)
N2 N1 S1 114.9(2)
C14 N1 S1 123.2(2)
C12 N2 C8 123.0(3)
C12 N2 N1 119.4(3)
C8 N2 N1 117.5(3)
C1 C2 C3 119.2(3)
C1 C2 H2A 120.4
C3 C2 H2A 120.4
C2 C3 C4 120.6(3)
C2 C3 H3A 119.7
C4 C3 H3A 119.7
C2 C1 C6 121.4(3)
C2 C1 S1 119.5(3)
C6 C1 S1 119.0(3)
C5 C6 C1 118.3(3)
C5 C6 H6A 120.8
C1 C6 H6A 120.8
C5 C4 C3 118.5(3)
C5 C4 C7 121.1(4)
C3 C4 C7 120.3(4)
C6 C5 C4 122.0(3)
C6 C5 H5A 119.0
C4 C5 H5A 119.0
C4 C7 H7A 109.5
C4 C7 H7B 109.5
H7A C7 H7B 109.5
C4 C7 H7C 109.5
H7A C7 H7C 109.5
H7B C7 H7C 109.5
N2 C12 C11 120.3(3)
N2 C12 H12A 119.9
C11 C12 H12A 119.9
N2 C8 C9 116.9(3)
N2 C8 C13 119.2(3)
C9 C8 C13 123.9(3)
C8 C9 C10 121.0(4)
C8 C9 H9A 119.5
C10 C9 H9A 119.5
C12 C11 C10 118.4(3)
C12 C11 H11A 120.8
C10 C11 H11A 120.8
C9 C10 C11 120.3(4)
C9 C10 H10A 119.9
C11 C10 H10A 119.9
C8 C13 H13A 109.5
C8 C13 H13B 109.5
H13A C13 H13B 109.5
C8 C13 H13C 109.5
H13A C13 H13C 109.5
H13B C13 H13C 109.5
C19 C14 C15 121.5(4)
C19 C14 N1 121.5(4)
C15 C14 N1 117.0(4)
C18 C17 C16 121.6(4)
C18 C17 Cl1 119.4(4)
C16 C17 Cl1 119.1(4)
C14 C19 C18 118.8(4)
C14 C19 H19A 120.6
C18 C19 H19A 120.6
C14 C15 C16 119.0(5)
C14 C15 H15A 120.5
C16 C15 H15A 120.5
C17 C16 C15 119.3(5)
C17 C16 H16A 120.3
C15 C16 H16A 120.3
C17 C18 C19 119.8(5)
C17 C18 H18A 120.1
C19 C18 H18A 120.1
F1 C20 F3 107.6(6)
F1 C20 F2 106.4(5)
F3 C20 F2 108.3(6)
F1 C20 S2 111.6(6)
F3 C20 S2 111.3(4)
F2 C20 S2 111.4(4)

loop_
_geom_bond_atom_site_label_1
_geom_bond_atom_site_label_2
_geom_bond_distance
S1 O1 1.422(3)
S1 O2 1.433(3)
S1 N1 1.695(3)
S1 C1 1.750(4)
S2 O5 1.426(3)
S2 O4 1.433(3)
S2 O3 1.434(3)
S2 C20 1.779(6)
N1 N2 1.405(4)
N1 C14 1.448(5)
N2 C12 1.354(5)
N2 C8 1.364(4)
Cl1 C17 1.739(5)
C2 C1 1.386(5)
C2 C3 1.388(5)
C2 H2A 0.9500
C3 C4 1.398(5)
C3 H3A 0.9500
C1 C6 1.394(5)
C6 C5 1.375(5)
C6 H6A 0.9500
C4 C5 1.392(5)
C4 C7 1.499(5)
C5 H5A 0.9500
C7 H7A 0.9800
C7 H7B 0.9800
C7 H7C 0.9800
C12 C11 1.369(5)
C12 H12A 0.9500
C8 C9 1.379(5)
C8 C13 1.492(5)
C9 C10 1.381(6)
C9 H9A 0.9500
C11 C10 1.382(6)
C11 H11A 0.9500
C10 H10A 0.9500
C13 H13A 0.9800
C13 H13B 0.9800
C13 H13C 0.9800
C14 C19 1.386(6)
C14 C15 1.390(6)
C17 C18 1.375(8)
C17 C16 1.381(8)
C19 C18 1.391(6)
C19 H19A 0.9500
C15 C16 1.390(7)
C15 H15A 0.9500
C16 H16A 0.9500
C18 H18A 0.9500
C20 F1 1.311(8)
C20 F3 1.319(7)
C20 F2 1.343(8)

loop_
_geom_torsion_atom_site_label_1
_geom_torsion_atom_site_label_2
_geom_torsion_atom_site_label_3
_geom_torsion_atom_site_label_4
_geom_torsion
O1 S1 N1 N2 -160.5(2)
O2 S1 N1 N2 -31.6(3)
C1 S1 N1 N2 84.1(3)
O1 S1 N1 C14 41.0(3)
O2 S1 N1 C14 169.9(3)
C1 S1 N1 C14 -74.4(3)
C14 N1 N2 C12 84.7(4)
S1 N1 N2 C12 -74.9(4)
C14 N1 N2 C8 -98.5(4)
S1 N1 N2 C8 102.0(3)
C1 C2 C3 C4 -0.2(5)
C3 C2 C1 C6 -0.7(5)
C3 C2 C1 S1 -178.0(3)
O1 S1 C1 C2 145.2(3)
O2 S1 C1 C2 9.1(3)
N1 S1 C1 C2 -102.6(3)
O1 S1 C1 C6 -32.1(3)
O2 S1 C1 C6 -168.3(3)
N1 S1 C1 C6 80.1(3)
C2 C1 C6 C5 0.4(5)
S1 C1 C6 C5 177.7(3)
C2 C3 C4 C5 1.2(5)
C2 C3 C4 C7 179.9(3)
C1 C6 C5 C4 0.7(6)
C3 C4 C5 C6 -1.5(6)
C7 C4 C5 C6 179.8(4)
C8 N2 C12 C11 -1.2(5)
N1 N2 C12 C11 175.5(3)
C12 N2 C8 C9 3.1(5)
N1 N2 C8 C9 -173.7(3)
C12 N2 C8 C13 -174.6(4)
N1 N2 C8 C13 8.7(5)
N2 C8 C9 C10 -1.9(6)
C13 C8 C9 C10 175.6(4)
N2 C12 C11 C10 -1.8(6)
C8 C9 C10 C11 -1.0(6)
C12 C11 C10 C9 2.9(6)
N2 N1 C14 C19 -49.8(5)
S1 N1 C14 C19 107.9(4)
N2 N1 C14 C15 129.2(4)
S1 N1 C14 C15 -73.0(4)
C15 C14 C19 C18 0.1(6)
N1 C14 C19 C18 179.1(4)
C19 C14 C15 C16 -1.2(6)
N1 C14 C15 C16 179.7(4)
C18 C17 C16 C15 -0.1(8)
Cl1 C17 C16 C15 178.9(4)
C14 C15 C16 C17 1.2(7)
C16 C17 C18 C19 -1.1(8)
Cl1 C17 C18 C19 179.9(4)
C14 C19 C18 C17 1.0(7)
O5 S2 C20 F1 59.5(5)
O4 S2 C20 F1 179.2(4)
O3 S2 C20 F1 -62.5(5)
O5 S2 C20 F3 179.7(5)
O4 S2 C20 F3 -60.6(6)
O3 S2 C20 F3 57.7(6)
O5 S2 C20 F2 -59.3(6)
O4 S2 C20 F2 60.3(5)
O3 S2 C20 F2 178.7(5)
